data_7118727
loop_
_publ_author_name
'Lee, Gil Ryeong'
'Ohtsu, Hiroyoshi'
'Koo, Jinyoung'
'Yakiyama, Yumi'
'Park, Moon Jeong'
'Inoue, Daishi'
'Hashizume, Daisuke'
'Kawano, Masaki'

_publ_section_title
;
 Crystallinity-dependence of ionic conductivity in the ion pairs of a
 multi-interactive anion.
;
_journal_issue 20
_journal_name_full 'Chemical communications (Cambridge, England)'
_journal_page_first 3962
_journal_page_last 3965
_journal_paper_doi 10.1039/c5cc10136k
_journal_volume 52
_journal_year 2016
_chemical_formula_sum 'C27 H32 N9 Na O5'
_chemical_formula_weight 585.60
_chemical_name_systematic
;
 ?
;
_space_group_crystal_system orthorhombic
_space_group_IT_number 60
_space_group_name_Hall '-P 2n 2ab'
_space_group_name_H-M_alt 'P b c n'
_symmetry_space_group_name_Hall '-P 2n 2ab'
_symmetry_space_group_name_H-M 'P b c n'
_atom_sites_solution_hydrogens mixed
_atom_sites_solution_primary direct
_atom_sites_solution_secondary difmap
_audit_creation_method SHELXL-2014
_audit_update_record
;
2015-11-13 deposited with the CCDC.
2016-02-09 downloaded from the CCDC.
;
_cell_angle_alpha 90
_cell_angle_beta 90
_cell_angle_gamma 90
_cell_formula_units_Z 4
_cell_length_a 13.908(14)
_cell_length_b 20.33(2)
_cell_length_c 10.298(12)
_cell_measurement_reflns_used 2197
_cell_measurement_temperature 100(2)
_cell_measurement_theta_max 49.120
_cell_measurement_theta_min 5.629
_cell_volume 2912(5)
_computing_cell_refinement 'APEX2 sofware Suite'
_computing_data_collection 'APEX2 sofware Suite'
_computing_data_reduction 'APEX2 sofware Suite'
_computing_publication_material WinGX
_computing_structure_refinement 'SHELXL-2014 (Sheldrick, 2014)'
_computing_structure_solution 'SHELXS-97 (Sheldrick, 1990)'
_diffrn_ambient_temperature 100(2)
_diffrn_measured_fraction_theta_full 1.000
_diffrn_measured_fraction_theta_max 0.995
_diffrn_measurement_device_type CCD
_diffrn_measurement_method 'omega and phi scans'
_diffrn_radiation_monochromator 'Wuazar(TM) Montel multilayer optic'
_diffrn_radiation_type MoK\a
_diffrn_radiation_wavelength 0.71073
_diffrn_reflns_av_R_equivalents 0.0741
_diffrn_reflns_av_unetI/netI 0.0528
_diffrn_reflns_laue_measured_fraction_full 1.000
_diffrn_reflns_laue_measured_fraction_max 0.995
_diffrn_reflns_limit_h_max 17
_diffrn_reflns_limit_h_min -17
_diffrn_reflns_limit_k_max 25
_diffrn_reflns_limit_k_min -25
_diffrn_reflns_limit_l_max 9
_diffrn_reflns_limit_l_min -12
_diffrn_reflns_number 21117
_diffrn_reflns_point_group_measured_fraction_full 1.000
_diffrn_reflns_point_group_measured_fraction_max 0.995
_diffrn_reflns_theta_full 25.242
_diffrn_reflns_theta_max 26.448
_diffrn_reflns_theta_min 1.774
_diffrn_source 'microfocus source 30W maximum continuous power'
_exptl_absorpt_coefficient_mu 0.108
_exptl_absorpt_correction_T_max 0.7454
_exptl_absorpt_correction_T_min 0.6736
_exptl_absorpt_correction_type multi-scan
_exptl_absorpt_process_details SADABS
_exptl_crystal_colour 'pale yellow'
_exptl_crystal_density_diffrn 1.336
_exptl_crystal_description prism
_exptl_crystal_F_000 1232
_exptl_crystal_size_max 0.25
_exptl_crystal_size_mid 0.03
_exptl_crystal_size_min 0.03
_refine_diff_density_max 0.287
_refine_diff_density_min -0.300
_refine_diff_density_rms 0.055
_refine_ls_extinction_method none
_refine_ls_goodness_of_fit_ref 1.023
_refine_ls_hydrogen_treatment mixed
_refine_ls_matrix_type full
_refine_ls_number_parameters 228
_refine_ls_number_reflns 3002
_refine_ls_number_restraints 0
_refine_ls_restrained_S_all 1.023
_refine_ls_R_factor_all 0.0921
_refine_ls_R_factor_gt 0.0485
_refine_ls_shift/su_max 0.000
_refine_ls_shift/su_mean 0.000
_refine_ls_structure_factor_coef Fsqd
_refine_ls_weighting_details 'w=1/[\s^2^(Fo^2^)+(0.0512P)^2^+1.2347P] where P=(Fo^2^+2Fc^2^)/3'
_refine_ls_weighting_scheme calc
_refine_ls_wR_factor_gt 0.1055
_refine_ls_wR_factor_ref 0.1252
_reflns_Friedel_coverage 0.000
_reflns_number_gt 1926
_reflns_number_total 3002
_reflns_threshold_expression 'I > 2\s(I)'
_cod_data_source_file c5cc10136k2.cif
_cod_data_source_block 2_NaTPHAP-L
_cod_depositor_comments 'Adding full bibliography for 7118726--7118729.cif.'
_cod_original_cell_volume 2912(6)
_cod_database_code 7118727
_shelx_space_group_comment
;
The symmetry employed for this shelxl refinement is uniquely defined
by the following loop, which should always be used as a source of
symmetry information in preference to the above space-group names.
They are only intended as comments.
;
_shelxl_version_number 2014-3

loop_
_space_group_symop_operation_xyz
'x, y, z'
'-x+1/2, -y+1/2, z+1/2'
'x+1/2, -y+1/2, -z'
'-x, y, -z+1/2'
'-x, -y, -z'
'x-1/2, y-1/2, -z-1/2'
'-x-1/2, y-1/2, z'
'x, -y, z-1/2'

loop_
_atom_site_label
_atom_site_type_symbol
_atom_site_fract_x
_atom_site_fract_y
_atom_site_fract_z
_atom_site_U_iso_or_equiv
_atom_site_adp_type
_atom_site_occupancy
_atom_site_site_symmetry_order
_atom_site_calc_flag
_atom_site_refinement_flags_posn
_atom_site_refinement_flags_adp
_atom_site_refinement_flags_occupancy
O1M O 0.89947(12) 0.27246(8) 0.16443(15) 0.0237(4) Uani 1 1 d . . .
O2M O 1.11511(11) 0.18245(8) 0.08117(16) 0.0222(4) Uani 1 1 d . . .
C2M C 1.20254(17) 0.15226(12) 0.1161(2) 0.0304(6) Uani 1 1 d . . .
H2M1 H 1.2313 0.1761 0.1866 0.046 Uiso 1 1 calc R U .
H2M2 H 1.2453 0.1524 0.0430 0.046 Uiso 1 1 calc R U .
H2M3 H 1.1906 0.1077 0.1425 0.046 Uiso 1 1 calc R U .
C1M C 0.94815(19) 0.31749(12) 0.0813(2) 0.0345(6) Uani 1 1 d . . .
H1M1 H 0.9506 0.3600 0.1218 0.052 Uiso 1 1 calc R U .
H1M2 H 0.9143 0.3207 0.0002 0.052 Uiso 1 1 calc R U .
H1M3 H 1.0124 0.3021 0.0657 0.052 Uiso 1 1 calc R U .
O3M O 0.9892(4) 0.4963(2) 0.1800(4) 0.0535(12) Uani 0.5 1 d . . P
C3M C 1.0028(9) 0.5003(5) 0.0438(7) 0.065(3) Uani 0.5 1 d . . P
H2OM H 1.0968(18) 0.1649(12) 0.015(3) 0.033(8) Uiso 1 1 d . . .
H1MO H 0.864(2) 0.2973(14) 0.214(3) 0.053(9) Uiso 1 1 d . . .
H3M1 H 1.062(5) 0.525(3) 0.009(5) 0.033(15) Uiso 0.5 1 d . . P
H3M2 H 1.012(5) 0.463(3) 0.004(6) 0.031(16) Uiso 0.5 1 d . . P
H3M3 H 0.931(8) 0.515(6) 0.021(9) 0.11(4) Uiso 0.5 1 d . . P
H3OM H 0.993(5) 0.531(2) 0.208(5) 0.035(19) Uiso 0.5 1 d . . P
Na1 Na 1.0000 0.18975(6) 0.2500 0.0199(3) Uani 1 2 d S T P
C7 C 1.0000 -0.02633(15) 0.2500 0.0161(6) Uani 1 2 d S T P
N2 N 0.88742(12) -0.02719(8) 0.07480(16) 0.0170(4) Uani 1 1 d . . .
N3 N 0.94322(12) 0.07590(8) 0.16662(16) 0.0161(4) Uani 1 1 d . . .
N1 N 1.05558(13) 0.12712(8) -0.15945(17) 0.0164(4) Uani 1 1 d . . .
C12 C 0.82627(15) 0.07563(10) -0.0045(2) 0.0169(5) Uani 1 1 d . . .
C14 C 1.0000 0.04244(14) 0.2500 0.0154(6) Uani 1 2 d S T P
C6 C 1.05655(15) -0.06005(10) 0.3400(2) 0.0167(5) Uani 1 1 d . . .
C13 C 0.89063(15) 0.03885(10) 0.0856(2) 0.0166(5) Uani 1 1 d . . .
C5 C 1.0000 0.15545(14) -0.2500 0.0165(7) Uani 1 2 d S T P
N4 N 0.70383(14) 0.14565(9) -0.17149(18) 0.0251(5) Uani 1 1 d . . .
C3 C 1.0000 0.22899(14) -0.2500 0.0171(7) Uani 1 2 d S T P
C10 C 0.81940(18) 0.14341(11) 0.0004(2) 0.0270(6) Uani 1 1 d . . .
H10 H 0.8561 0.1673 0.0593 0.032 Uiso 1 1 calc R U .
N5 N 1.0000 0.36690(12) -0.2500 0.0233(6) Uani 1 2 d S T P
C2 C 0.92157(16) 0.26427(10) -0.2959(2) 0.0188(5) Uani 1 1 d . . .
H2 H 0.8675 0.2426 -0.3275 0.023 Uiso 1 1 calc R U .
C1 C 0.92540(17) 0.33213(11) -0.2940(2) 0.0230(5) Uani 1 1 d . . .
H1 H 0.8725 0.3551 -0.3253 0.028 Uiso 1 1 calc R U .
C8 C 0.75757(18) 0.17518(12) -0.0829(2) 0.0286(6) Uani 1 1 d . . .
H8 H 0.7532 0.2207 -0.0766 0.034 Uiso 1 1 calc R U .
C9 C 0.7108(2) 0.08023(13) -0.1762(3) 0.0411(7) Uani 1 1 d . . .
H9 H 0.6742 0.0578 -0.2375 0.049 Uiso 1 1 calc R U .
C11 C 0.76930(19) 0.04396(12) -0.0951(2) 0.0347(7) Uani 1 1 d . . .
H11 H 0.7704 -0.0017 -0.1013 0.042 Uiso 1 1 calc R U .

loop_
_atom_site_aniso_label
_atom_site_aniso_U_11
_atom_site_aniso_U_22
_atom_site_aniso_U_33
_atom_site_aniso_U_23
_atom_site_aniso_U_13
_atom_site_aniso_U_12
O1M 0.0309(9) 0.0186(9) 0.0216(9) -0.0013(7) 0.0058(7) 0.0042(7)
O2M 0.0240(9) 0.0236(9) 0.0189(9) -0.0053(7) -0.0039(7) -0.0007(7)
C2M 0.0258(13) 0.0272(14) 0.0381(15) -0.0008(11) -0.0043(11) -0.0039(11)
C1M 0.0431(16) 0.0346(15) 0.0258(14) 0.0093(11) 0.0108(12) 0.0073(12)
O3M 0.083(3) 0.020(2) 0.057(3) -0.0017(19) 0.021(3) -0.009(2)
C3M 0.101(7) 0.032(4) 0.060(6) -0.003(5) 0.010(7) -0.012(4)
Na1 0.0233(7) 0.0158(6) 0.0206(7) 0.000 0.0004(5) 0.000
C7 0.0159(15) 0.0184(16) 0.0139(15) 0.000 0.0023(13) 0.000
N2 0.0169(9) 0.0169(9) 0.0171(10) -0.0003(8) -0.0019(8) 0.0004(8)
N3 0.0169(9) 0.0145(9) 0.0169(10) 0.0014(8) -0.0012(8) 0.0006(8)
N1 0.0189(9) 0.0129(9) 0.0173(10) 0.0009(7) -0.0005(8) -0.0003(7)
C12 0.0166(11) 0.0166(12) 0.0176(12) 0.0019(9) 0.0013(9) 0.0013(9)
C14 0.0170(16) 0.0143(15) 0.0148(16) 0.000 0.0025(13) 0.000
C6 0.0151(11) 0.0188(12) 0.0163(11) -0.0004(9) 0.0018(9) -0.0002(9)
C13 0.0161(11) 0.0175(11) 0.0161(11) -0.0013(9) 0.0015(9) 0.0007(9)
C5 0.0177(16) 0.0149(16) 0.0169(16) 0.000 0.0032(13) 0.000
N4 0.0252(11) 0.0228(11) 0.0273(11) 0.0032(9) -0.0058(9) 0.0046(9)
C3 0.0235(17) 0.0161(16) 0.0116(15) 0.000 0.0032(13) 0.000
C10 0.0339(14) 0.0213(13) 0.0259(13) 0.0004(10) -0.0110(11) -0.0004(11)
N5 0.0308(16) 0.0152(14) 0.0238(15) 0.000 0.0054(13) 0.000
C2 0.0225(12) 0.0183(12) 0.0157(12) -0.0004(9) 0.0016(9) 0.0020(9)
C1 0.0276(13) 0.0215(12) 0.0200(12) 0.0026(10) 0.0041(10) 0.0037(11)
C8 0.0364(14) 0.0171(12) 0.0324(14) 0.0017(11) -0.0090(12) 0.0047(11)
C9 0.0480(18) 0.0283(15) 0.0470(17) -0.0056(12) -0.0301(14) 0.0040(13)
C11 0.0443(17) 0.0163(12) 0.0435(16) -0.0038(11) -0.0238(13) 0.0026(11)

loop_
_atom_type_symbol
_atom_type_description
_atom_type_scat_dispersion_real
_atom_type_scat_dispersion_imag
_atom_type_scat_source
C C 0.0033 0.0016 'International Tables Vol C Tables 4.2.6.8 and 6.1.1.4'
H H 0.0000 0.0000 'International Tables Vol C Tables 4.2.6.8 and 6.1.1.4'
N N 0.0061 0.0033 'International Tables Vol C Tables 4.2.6.8 and 6.1.1.4'
Na Na 0.0362 0.0249 'International Tables Vol C Tables 4.2.6.8 and 6.1.1.4'
O O 0.0106 0.0060 'International Tables Vol C Tables 4.2.6.8 and 6.1.1.4'

loop_
_geom_angle_atom_site_label_1
_geom_angle_atom_site_label_2
_geom_angle_atom_site_label_3
_geom_angle
_geom_angle_site_symmetry_1
_geom_angle_site_symmetry_3
C1M O1M Na1 113.64(16) . .
C2M O2M Na1 115.04(15) . .
C3M O3M O3M 160.3(8) . 4_755
C3M C3M O3M 167(2) 5_765 .
O1M Na1 O1M 89.01(12) . 4_755
O1M Na1 O2M 99.86(8) . .
O1M Na1 O2M 85.30(8) 4_755 .
O1M Na1 O2M 85.30(8) . 4_755
O1M Na1 O2M 99.86(8) 4_755 4_755
O2M Na1 O2M 172.82(9) . 4_755
O1M Na1 N3 160.28(6) . 4_755
O1M Na1 N3 109.41(9) 4_755 4_755
O2M Na1 N3 88.93(7) . 4_755
O2M Na1 N3 84.66(7) 4_755 4_755
O1M Na1 N3 109.41(9) . .
O1M Na1 N3 160.28(6) 4_755 .
O2M Na1 N3 84.66(7) . .
O2M Na1 N3 88.93(7) 4_755 .
N3 Na1 N3 53.50(10) 4_755 .
O1M Na1 C14 135.49(6) . .
O1M Na1 C14 135.49(6) 4_755 .
O2M Na1 C14 86.41(5) . .
O2M Na1 C14 86.41(5) 4_755 .
N3 Na1 C14 26.75(5) 4_755 .
N3 Na1 C14 26.75(5) . .
C6 C7 C6 121.2(3) . 4_755
C6 C7 C14 119.41(14) . .
C6 C7 C14 119.41(14) 4_755 .
C13 N2 C6 114.85(18) . 4_755
C13 N3 C14 115.6(2) . .
C13 N3 Na1 150.90(14) . .
C14 N3 Na1 93.50(15) . .
C5 N1 C6 115.6(2) . 8
C10 C12 C11 116.7(2) . .
C10 C12 C13 121.3(2) . .
C11 C12 C13 122.0(2) . .
N3 C14 N3 119.5(3) 4_755 .
N3 C14 C7 120.25(13) 4_755 .
N3 C14 C7 120.25(13) . .
N3 C14 Na1 59.75(13) 4_755 .
N3 C14 Na1 59.75(13) . .
C7 C14 Na1 180.0 . .
N2 C6 N1 119.86(19) 4_755 8_556
N2 C6 C7 120.9(2) 4_755 .
N1 C6 C7 119.2(2) 8_556 .
N3 C13 N2 128.9(2) . .
N3 C13 C12 115.66(19) . .
N2 C13 C12 115.39(19) . .
N1 C5 N1 129.1(3) . 4_754
N1 C5 C3 115.43(14) . .
N1 C5 C3 115.42(14) 4_754 .
C8 N4 C9 115.8(2) . .
C2 C3 C2 117.8(3) . 4_754
C2 C3 C5 121.09(14) . .
C2 C3 C5 121.09(14) 4_754 .
C8 C10 C12 119.3(2) . .
C1 N5 C1 116.0(3) 4_754 .
C1 C2 C3 118.7(2) . .
N5 C1 C2 124.3(2) . .
N4 C8 C10 124.8(2) . .
N4 C9 C11 123.6(2) . .
C9 C11 C12 119.8(2) . .

loop_
_geom_bond_atom_site_label_1
_geom_bond_atom_site_label_2
_geom_bond_distance
_geom_bond_site_symmetry_2
O1M C1M 1.425(3) .
O1M Na1 2.358(2) .
O2M C2M 1.409(3) .
O2M Na1 2.368(2) .
O3M C3M 1.418(8) .
O3M O3M 1.472(9) 4_755
C3M C3M 0.905(15) 5_765
Na1 O1M 2.358(2) 4_755
Na1 O2M 2.368(2) 4_755
Na1 N3 2.592(3) 4_755
Na1 N3 2.592(3) .
Na1 C14 2.995(4) .
C7 C6 1.396(3) .
C7 C6 1.396(3) 4_755
C7 C14 1.398(4) .
N2 C13 1.348(3) .
N2 C6 1.350(3) 4_755
N3 C13 1.341(3) .
N3 C14 1.350(2) .
N1 C5 1.341(2) .
N1 C6 1.364(3) 8
C12 C10 1.382(3) .
C12 C11 1.383(3) .
C12 C13 1.490(3) .
C14 N3 1.350(2) 4_755
C6 N2 1.350(3) 4_755
C6 N1 1.364(3) 8_556
C5 N1 1.341(2) 4_754
C5 C3 1.495(4) .
N4 C8 1.323(3) .
N4 C9 1.334(3) .
C3 C2 1.389(3) .
C3 C2 1.389(3) 4_754
C10 C8 1.376(3) .
N5 C1 1.335(3) 4_754
N5 C1 1.335(3) .
C2 C1 1.381(3) .
C9 C11 1.379(3) .
